data_1506332
loop_
_publ_author_name
'Banerjee, Sangeeta R.'
'Maresca, Kevin P.'
'Stephenson, Karin A.'
'Valliant, John F.'
'Babich, John W.'
'Graham, Wendy A.'
'Barzana, Marlene'
'Dong, Qing'
'Fischman, Alan J.'
'Zubieta, Jon'

_publ_section_title
;
 N,N-Bis(2-mercaptoethyl)methylamine:&#x00A0; A New Coligand for Tc-99m
 Labeling of Hydrazinonicotinamide Peptides
;
_journal_issue 4
_journal_name_full 'Bioconjugate Chemistry'
_journal_page_first 885
_journal_paper_doi 10.1021/bc050040y
_journal_volume 16
_journal_year 2005
_chemical_formula_sum 'C28 H26 Cl N16 O Re2 S2'
_chemical_formula_weight 1074.62
_chemical_name_systematic
; 
 ? 
;
_space_group_IT_number 14
_symmetry_cell_setting monoclinic
_symmetry_space_group_name_Hall '-P 2ybc'
_symmetry_space_group_name_H-M 'P 1 21/c 1'
_atom_sites_solution_hydrogens geom
_atom_sites_solution_primary direct
_atom_sites_solution_secondary difmap
_audit_creation_method SHELXL-97
_cell_angle_alpha 90.00
_cell_angle_beta 91.622(2)
_cell_angle_gamma 90.00
_cell_formula_units_Z 4
_cell_length_a 10.7229(10)
_cell_length_b 15.3323(14)
_cell_length_c 20.6857(19)
_cell_measurement_reflns_used 11964
_cell_measurement_temperature 293(2)
_cell_measurement_theta_max 32.96
_cell_measurement_theta_min 1.65
_cell_volume 3399.5(5)
_computing_cell_refinement 'Bruker SMART'
_computing_data_collection 'Bruker SMART'
_computing_data_reduction 'Bruker SAINT'
_computing_molecular_graphics 'Bruker SHELXTL'
_computing_publication_material 'Bruker SHELXTL'
_computing_structure_refinement 'SHELXL-97 (Sheldrick, 1997)'
_computing_structure_solution 'SHELXS-97 (Sheldrick, 1990)'
_diffrn_ambient_temperature 90(2)
_diffrn_detector_area_resol_mean '512 X 512'
_diffrn_measured_fraction_theta_full 0.936
_diffrn_measured_fraction_theta_max 0.936
_diffrn_measurement_device_type 'APEX CCD area dectector'
_diffrn_measurement_method 'Phi & omega Scan'
_diffrn_radiation_monochromator graphite
_diffrn_radiation_source 'fine-focus sealed tube'
_diffrn_radiation_type MoK\a
_diffrn_radiation_wavelength 0.71073
_diffrn_reflns_av_R_equivalents 0.0690
_diffrn_reflns_av_sigmaI/netI 0.0836
_diffrn_reflns_limit_h_max 16
_diffrn_reflns_limit_h_min -15
_diffrn_reflns_limit_k_max 22
_diffrn_reflns_limit_k_min -22
_diffrn_reflns_limit_l_max 31
_diffrn_reflns_limit_l_min -30
_diffrn_reflns_number 44432
_diffrn_reflns_theta_full 32.96
_diffrn_reflns_theta_max 32.96
_diffrn_reflns_theta_min 1.65
_diffrn_standards_decay_% <1%
_exptl_absorpt_coefficient_mu 7.369
_exptl_absorpt_correction_T_max 0.3852
_exptl_absorpt_correction_T_min 0.3204
_exptl_absorpt_correction_type multi-scan
_exptl_absorpt_process_details 'SADABS SHELX-97 (Sheldrick, 1997)'
_exptl_crystal_colour 'dark green'
_exptl_crystal_density_diffrn 2.100
_exptl_crystal_density_method 'not measured'
_exptl_crystal_description parallelpiped
_exptl_crystal_F_000 2052
_exptl_crystal_size_max 0.20
_exptl_crystal_size_mid 0.18
_exptl_crystal_size_min 0.16
_refine_diff_density_max 2.064
_refine_diff_density_min -1.389
_refine_diff_density_rms 0.277
_refine_ls_extinction_method none
_refine_ls_goodness_of_fit_ref 1.013
_refine_ls_hydrogen_treatment mixed
_refine_ls_matrix_type full
_refine_ls_number_parameters 453
_refine_ls_number_reflns 11964
_refine_ls_number_restraints 0
_refine_ls_restrained_S_all 1.013
_refine_ls_R_factor_all 0.0882
_refine_ls_R_factor_gt 0.0508
_refine_ls_shift/su_max 0.001
_refine_ls_shift/su_mean 0.000
_refine_ls_structure_factor_coef Fsqd
_refine_ls_weighting_details 'calc w=1/[\s^2^(Fo^2^)+(0.0261P)^2^+0.0000P] where P=(Fo^2^+2Fc^2^)/3'
_refine_ls_weighting_scheme calc
_refine_ls_wR_factor_gt 0.0813
_refine_ls_wR_factor_ref 0.0916
_reflns_number_gt 8304
_reflns_number_total 11964
_reflns_threshold_expression >2sigma(I)
_cod_data_source_file bc050040ysi20050214_022233.cif
_cod_data_source_block compound_11
_cod_depositor_comments
;
The following automatic conversions were performed:

'_symmetry_cell_setting' value 'Monoclinic' changed to 'monoclinic'
according to /home/saulius/struct/CIF-dictionaries/cif_core.dic
dictionary named 'cif_core.dic' version 2.4.1 from
2010-06-29.

'_exptl_absorpt_correction_type' value 'Multi-Scan'
changed to 'multi-scan' according to
/home/saulius/struct/CIF-dictionaries/cif_core.dic dictionary named
'cif_core.dic' version 2.4.1 from 2010-06-29.

Automatic conversion script
Id: cif_fix_values 1715 2011-07-08 13:25:40Z adriana 
;
_cod_original_sg_symbol_H-M P2(1)/c
_cod_database_code 1506332

loop_
_symmetry_equiv_pos_as_xyz
'x, y, z'
'-x, y+1/2, -z+1/2'
'-x, -y, -z'
'x, -y-1/2, z-1/2'

loop_
_atom_site_label
_atom_site_type_symbol
_atom_site_fract_x
_atom_site_fract_y
_atom_site_fract_z
_atom_site_U_iso_or_equiv
_atom_site_adp_type
_atom_site_occupancy
_atom_site_symmetry_multiplicity
_atom_site_calc_flag
_atom_site_refinement_flags
Re2 Re 0.16660(2) 0.885417(16) 0.812455(11) 0.01380(5) Uani 1 1 d .
Re1 Re 0.50748(2) 0.842989(15) 0.834412(11) 0.01296(5) Uani 1 1 d .
Cl1 Cl 0.58117(14) 0.95811(10) 0.90663(7) 0.0207(3) Uani 1 1 d .
S2 S 0.20189(14) 0.72946(10) 0.82931(7) 0.0173(3) Uani 1 1 d .
S1 S 0.14627(15) 1.04554(10) 0.79651(8) 0.0203(3) Uani 1 1 d .
O1 O 0.3452(4) 0.8988(2) 0.83576(19) 0.0153(8) Uani 1 1 d .
N1 N 0.6763(5) 0.8180(3) 0.8062(2) 0.0181(11) Uani 1 1 d .
N2 N 0.7340(5) 0.8537(3) 0.7561(3) 0.0209(11) Uani 1 1 d .
N3 N 0.5430(5) 0.9244(3) 0.7514(2) 0.0156(10) Uani 1 1 d .
N4 N 0.5258(5) 0.7651(3) 0.8966(2) 0.0154(10) Uani 1 1 d .
N5 N 0.5471(5) 0.7084(3) 0.9396(3) 0.0209(11) Uani 1 1 d .
N6 N 0.7445(5) 0.6826(3) 0.8926(3) 0.0233(12) Uani 1 1 d .
N7 N 0.4271(4) 0.7504(3) 0.7698(2) 0.0139(10) Uani 1 1 d .
N8 N 0.3037(5) 0.6530(3) 0.7240(2) 0.0188(10) Uani 1 1 d .
N9 N 0.1245(5) 0.8920(3) 0.9130(2) 0.0167(10) Uani 1 1 d .
N10 N -0.0781(5) 0.8735(3) 0.8733(3) 0.0213(11) Uani 1 1 d .
N11 N -0.0151(5) 0.8730(3) 0.8191(2) 0.0186(11) Uani 1 1 d .
N12 N 0.1408(5) 0.8763(3) 0.7273(2) 0.0168(10) Uani 1 1 d .
N13 N 0.0857(5) 0.8698(4) 0.6741(3) 0.0234(12) Uani 1 1 d .
N14 N 0.0862(5) 0.8457(3) 0.5637(3) 0.0225(11) Uani 1 1 d .
N15 N 0.2179(5) 1.1788(3) 0.8771(3) 0.0228(12) Uani 1 1 d .
N16 N 0.3329(5) 1.0637(3) 0.8890(2) 0.0201(11) Uani 1 1 d .
C1 C 0.6574(6) 0.9129(4) 0.7264(3) 0.0176(12) Uani 1 1 d .
C2 C 0.6946(7) 0.9616(4) 0.6715(3) 0.0256(15) Uani 1 1 d .
H2 H 0.7727 0.9532 0.6541 0.031 Uiso 1 1 calc R
C3 C 0.6130(7) 1.0206(4) 0.6452(3) 0.0267(15) Uani 1 1 d .
H3 H 0.6346 1.0525 0.6089 0.032 Uiso 1 1 calc R
C4 C 0.4983(7) 1.0330(4) 0.6723(3) 0.0228(14) Uani 1 1 d .
H4 H 0.4431 1.0741 0.6549 0.027 Uiso 1 1 calc R
C5 C 0.4661(6) 0.9846(4) 0.7247(3) 0.0203(13) Uani 1 1 d .
H5 H 0.3885 0.9936 0.7425 0.024 Uiso 1 1 calc R
C6 C 0.6619(6) 0.6630(4) 0.9383(3) 0.0203(13) Uani 1 1 d .
C7 C 0.6810(7) 0.5967(4) 0.9839(3) 0.0261(15) Uani 1 1 d .
H7 H 0.6214 0.5840 1.0144 0.031 Uiso 1 1 calc R
C8 C 0.7906(8) 0.5511(5) 0.9822(4) 0.0371(19) Uani 1 1 d .
H8 H 0.8080 0.5078 1.0126 0.045 Uiso 1 1 calc R
C9 C 0.8746(8) 0.5694(5) 0.9354(4) 0.0384(19) Uani 1 1 d .
H9 H 0.9477 0.5371 0.9327 0.046 Uiso 1 1 calc R
C10 C 0.8500(7) 0.6351(5) 0.8929(4) 0.0323(17) Uani 1 1 d .
H10 H 0.9092 0.6480 0.8623 0.039 Uiso 1 1 calc R
C11 C 0.4866(6) 0.7143(4) 0.7176(3) 0.0214(13) Uani 1 1 d .
H11 H 0.5662 0.7287 0.7044 0.026 Uiso 1 1 calc R
C12 C 0.4102(6) 0.6545(4) 0.6889(3) 0.0217(13) Uani 1 1 d .
H12 H 0.4267 0.6211 0.6526 0.026 Uiso 1 1 calc R
C13 C 0.3151(5) 0.7110(4) 0.7731(3) 0.0148(11) Uani 1 1 d .
C14 C 0.1942(6) 0.6006(4) 0.7079(3) 0.0210(13) Uani 1 1 d .
H14A H 0.1546 0.5834 0.7470 0.031 Uiso 1 1 calc R
H14B H 0.2189 0.5496 0.6846 0.031 Uiso 1 1 calc R
H14C H 0.1369 0.6342 0.6816 0.031 Uiso 1 1 calc R
C15 C 0.2082(6) 0.9006(4) 0.9633(3) 0.0223(13) Uani 1 1 d .
H15 H 0.2931 0.9031 0.9554 0.027 Uiso 1 1 calc R
C16 C 0.1677(7) 0.9058(4) 1.0263(3) 0.0245(14) Uani 1 1 d .
H16 H 0.2250 0.9135 1.0604 0.029 Uiso 1 1 calc R
C17 C 0.0395(7) 0.8992(4) 1.0385(3) 0.0262(15) Uani 1 1 d .
H17 H 0.0120 0.9033 1.0806 0.031 Uiso 1 1 calc R
C18 C -0.0432(6) 0.8870(4) 0.9892(3) 0.0232(13) Uani 1 1 d .
H18 H -0.1277 0.8807 0.9970 0.028 Uiso 1 1 calc R
C19 C 0.0009(6) 0.8839(4) 0.9246(3) 0.0192(12) Uani 1 1 d .
C20 C 0.1556(6) 0.8524(4) 0.6192(3) 0.0183(12) Uani 1 1 d .
C21 C 0.2838(6) 0.8413(4) 0.6202(3) 0.0228(13) Uani 1 1 d .
H21 H 0.3299 0.8470 0.6587 0.027 Uiso 1 1 calc R
C22 C 0.3422(7) 0.8220(4) 0.5639(3) 0.0284(16) Uani 1 1 d .
H22 H 0.4281 0.8141 0.5639 0.034 Uiso 1 1 calc R
C23 C 0.2717(6) 0.8144(4) 0.5070(3) 0.0243(14) Uani 1 1 d .
H23 H 0.3089 0.8017 0.4681 0.029 Uiso 1 1 calc R
C24 C 0.1443(7) 0.8264(4) 0.5101(3) 0.0233(14) Uani 1 1 d .
H24 H 0.0966 0.8206 0.4721 0.028 Uiso 1 1 calc R
C25 C 0.2352(6) 1.0965(4) 0.8558(3) 0.0173(12) Uani 1 1 d .
C26 C 0.3066(6) 1.1971(4) 0.9244(3) 0.0253(14) Uani 1 1 d .
H26 H 0.3159 1.2496 0.9465 0.030 Uiso 1 1 calc R
C27 C 0.3773(6) 1.1256(4) 0.9328(3) 0.0283(15) Uani 1 1 d .
H27 H 0.4435 1.1189 0.9624 0.034 Uiso 1 1 calc R
C28 C 0.1214(7) 1.2394(4) 0.8541(4) 0.0300(16) Uani 1 1 d .
H28A H 0.0494 1.2071 0.8392 0.045 Uiso 1 1 calc R
H28B H 0.1526 1.2735 0.8192 0.045 Uiso 1 1 calc R
H28C H 0.0988 1.2772 0.8888 0.045 Uiso 1 1 calc R

loop_
_atom_site_aniso_label
_atom_site_aniso_U_11
_atom_site_aniso_U_22
_atom_site_aniso_U_33
_atom_site_aniso_U_23
_atom_site_aniso_U_13
_atom_site_aniso_U_12
Re2 0.01138(10) 0.01759(11) 0.01250(10) -0.00123(9) 0.00161(8) 0.00108(9)
Re1 0.01138(10) 0.01562(10) 0.01191(10) 0.00070(9) 0.00110(8) 0.00011(9)
Cl1 0.0219(8) 0.0204(7) 0.0196(7) 0.0006(6) -0.0029(6) -0.0032(6)
S2 0.0164(7) 0.0185(7) 0.0171(7) -0.0017(6) 0.0043(6) -0.0013(6)
S1 0.0209(8) 0.0194(7) 0.0203(8) -0.0010(6) -0.0013(6) 0.0038(6)
O1 0.0100(19) 0.017(2) 0.019(2) -0.0021(17) 0.0038(16) 0.0020(15)
N1 0.015(2) 0.021(3) 0.019(3) 0.000(2) -0.001(2) -0.004(2)
N2 0.019(3) 0.023(3) 0.021(3) 0.005(2) 0.004(2) -0.001(2)
N3 0.017(3) 0.014(2) 0.015(2) 0.0000(19) 0.0001(19) -0.0006(19)
N4 0.014(2) 0.015(2) 0.018(2) -0.0007(19) 0.002(2) -0.0016(19)
N5 0.025(3) 0.018(3) 0.020(3) -0.001(2) 0.001(2) 0.000(2)
N6 0.020(3) 0.020(3) 0.030(3) 0.001(2) -0.001(2) 0.002(2)
N7 0.010(2) 0.014(2) 0.017(2) -0.0031(19) -0.0018(19) 0.0017(18)
N8 0.019(3) 0.021(3) 0.017(2) -0.004(2) -0.001(2) 0.002(2)
N9 0.016(2) 0.016(2) 0.019(2) 0.000(2) 0.001(2) -0.003(2)
N10 0.018(3) 0.028(3) 0.018(3) 0.001(2) 0.007(2) 0.005(2)
N11 0.019(3) 0.018(2) 0.019(3) -0.003(2) 0.006(2) 0.000(2)
N12 0.016(2) 0.018(2) 0.017(2) -0.005(2) 0.004(2) -0.003(2)
N13 0.019(3) 0.029(3) 0.022(3) 0.000(2) 0.000(2) -0.002(2)
N14 0.027(3) 0.022(3) 0.018(3) -0.003(2) 0.000(2) -0.005(2)
N15 0.025(3) 0.016(3) 0.027(3) -0.003(2) 0.008(2) 0.002(2)
N16 0.016(3) 0.024(3) 0.021(3) 0.000(2) -0.001(2) -0.002(2)
C1 0.018(3) 0.021(3) 0.013(3) -0.001(2) 0.005(2) -0.004(2)
C2 0.029(4) 0.031(4) 0.017(3) 0.000(3) 0.006(3) -0.006(3)
C3 0.041(4) 0.025(3) 0.015(3) 0.004(3) 0.006(3) -0.006(3)
C4 0.032(4) 0.020(3) 0.015(3) 0.007(2) -0.006(3) -0.002(3)
C5 0.020(3) 0.020(3) 0.021(3) 0.003(2) 0.001(3) 0.003(2)
C6 0.027(3) 0.019(3) 0.014(3) -0.002(2) -0.010(2) -0.003(3)
C7 0.040(4) 0.021(3) 0.016(3) -0.001(3) -0.003(3) 0.000(3)
C8 0.045(5) 0.021(4) 0.045(5) 0.009(3) -0.007(4) 0.006(3)
C9 0.036(4) 0.025(4) 0.053(5) -0.006(4) -0.017(4) 0.006(3)
C10 0.022(4) 0.035(4) 0.040(4) 0.006(3) -0.002(3) 0.004(3)
C11 0.023(3) 0.021(3) 0.020(3) -0.002(3) 0.003(3) 0.003(3)
C12 0.028(3) 0.021(3) 0.017(3) -0.003(3) 0.004(3) 0.006(3)
C13 0.013(3) 0.018(3) 0.014(3) -0.001(2) 0.002(2) 0.003(2)
C14 0.020(3) 0.021(3) 0.022(3) -0.011(2) -0.007(2) -0.004(2)
C15 0.026(3) 0.025(3) 0.016(3) 0.000(2) 0.003(3) -0.003(3)
C16 0.030(4) 0.024(3) 0.020(3) -0.004(3) -0.002(3) -0.004(3)
C17 0.039(4) 0.025(3) 0.015(3) 0.003(3) 0.013(3) 0.000(3)
C18 0.022(3) 0.028(3) 0.020(3) 0.003(3) 0.012(3) -0.005(3)
C19 0.023(3) 0.014(3) 0.021(3) 0.001(2) 0.003(2) 0.000(2)
C20 0.018(3) 0.020(3) 0.018(3) -0.004(2) 0.003(2) 0.001(2)
C21 0.019(3) 0.028(3) 0.021(3) 0.005(3) 0.000(2) 0.001(3)
C22 0.025(4) 0.035(4) 0.026(4) 0.002(3) 0.012(3) 0.008(3)
C23 0.031(4) 0.026(3) 0.017(3) 0.003(3) 0.007(3) -0.004(3)
C24 0.033(4) 0.022(3) 0.015(3) -0.003(2) 0.002(3) -0.002(3)
C25 0.020(3) 0.018(3) 0.015(3) 0.002(2) 0.010(2) -0.002(2)
C26 0.031(4) 0.023(3) 0.022(3) -0.007(3) 0.002(3) -0.004(3)
C27 0.023(4) 0.035(4) 0.027(4) -0.008(3) 0.003(3) -0.010(3)
C28 0.032(4) 0.022(3) 0.036(4) 0.007(3) 0.009(3) 0.008(3)

loop_
_atom_type_symbol
_atom_type_description
_atom_type_scat_dispersion_real
_atom_type_scat_dispersion_imag
_atom_type_scat_source
C C 0.0033 0.0016 'International Tables Vol C Tables 4.2.6.8 and 6.1.1.4'
H H 0.0000 0.0000 'International Tables Vol C Tables 4.2.6.8 and 6.1.1.4'
N N 0.0061 0.0033 'International Tables Vol C Tables 4.2.6.8 and 6.1.1.4'
S S 0.1246 0.1234 'International Tables Vol C Tables 4.2.6.8 and 6.1.1.4'
Re Re -1.0185 7.2310 'International Tables Vol C Tables 4.2.6.8 and 6.1.1.4'
Cl Cl 0.1484 0.1585 'International Tables Vol C Tables 4.2.6.8 and 6.1.1.4'
O O 0.0106 0.0060 'International Tables Vol C Tables 4.2.6.8 and 6.1.1.4'

loop_
_geom_angle_atom_site_label_1
_geom_angle_atom_site_label_2
_geom_angle_atom_site_label_3
_geom_angle
N12 Re2 N11 86.3(2)
N12 Re2 O1 111.9(2)
N11 Re2 O1 161.81(19)
N12 Re2 N9 158.8(2)
N11 Re2 N9 72.5(2)
O1 Re2 N9 89.28(18)
N12 Re2 S2 94.78(16)
N11 Re2 S2 92.58(15)
O1 Re2 S2 85.52(12)
N9 Re2 S2 86.76(13)
N12 Re2 S1 86.32(16)
N11 Re2 S1 91.23(15)
O1 Re2 S1 90.59(12)
N9 Re2 S1 93.57(13)
S2 Re2 S1 176.09(5)
N4 Re1 O1 111.7(2)
N4 Re1 N1 90.0(2)
O1 Re1 N1 158.24(19)
N4 Re1 N7 92.3(2)
O1 Re1 N7 87.45(17)
N1 Re1 N7 92.52(19)
N4 Re1 N3 162.0(2)
O1 Re1 N3 86.27(17)
N1 Re1 N3 72.0(2)
N7 Re1 N3 87.91(18)
N4 Re1 Cl1 90.94(16)
O1 Re1 Cl1 86.95(12)
N1 Re1 Cl1 92.20(15)
N7 Re1 Cl1 174.25(13)
N3 Re1 Cl1 90.42(13)
C13 S2 Re2 100.0(2)
C25 S1 Re2 108.0(2)
Re1 O1 Re2 144.6(2)
N2 N1 Re1 127.1(4)
N1 N2 C1 109.7(5)
C5 N3 C1 118.8(5)
C5 N3 Re1 127.0(4)
C1 N3 Re1 114.2(4)
N5 N4 Re1 175.7(4)
N4 N5 C6 117.8(5)
C10 N6 C6 116.5(6)
C13 N7 C11 106.8(5)
C13 N7 Re1 128.1(4)
C11 N7 Re1 124.9(4)
C13 N8 C12 109.1(5)
C13 N8 C14 126.2(5)
C12 N8 C14 124.6(5)
C19 N9 C15 119.9(5)
C19 N9 Re2 113.6(4)
C15 N9 Re2 126.5(4)
N11 N10 C19 110.0(5)
N10 N11 Re2 126.1(4)
N13 N12 Re2 160.5(5)
N12 N13 C20 118.9(5)
C24 N14 C20 117.9(6)
C25 N15 C26 108.9(6)
C25 N15 C28 126.2(6)
C26 N15 C28 124.9(6)
C25 N16 C27 109.2(5)
N3 C1 N2 117.0(5)
N3 C1 C2 120.8(6)
N2 C1 C2 122.1(6)
C3 C2 C1 118.4(6)
C3 C2 H2 120.8
C1 C2 H2 120.8
C2 C3 C4 119.9(6)
C2 C3 H3 120.0
C4 C3 H3 120.0
C5 C4 C3 119.8(6)
C5 C4 H4 120.1
C3 C4 H4 120.1
N3 C5 C4 122.2(6)
N3 C5 H5 118.9
C4 C5 H5 118.9
N6 C6 C7 123.3(6)
N6 C6 N5 119.6(5)
C7 C6 N5 117.1(6)
C8 C7 C6 117.5(7)
C8 C7 H7 121.2
C6 C7 H7 121.2
C7 C8 C9 119.8(7)
C7 C8 H8 120.1
C9 C8 H8 120.1
C10 C9 C8 119.3(7)
C10 C9 H9 120.3
C8 C9 H9 120.3
N6 C10 C9 123.5(7)
N6 C10 H10 118.2
C9 C10 H10 118.2
C12 C11 N7 109.0(6)
C12 C11 H11 125.5
N7 C11 H11 125.5
C11 C12 N8 106.4(5)
C11 C12 H12 126.8
N8 C12 H12 126.8
N7 C13 N8 108.6(5)
N7 C13 S2 127.1(4)
N8 C13 S2 124.2(5)
N8 C14 H14A 109.5
N8 C14 H14B 109.5
H14A C14 H14B 109.5
N8 C14 H14C 109.5
H14A C14 H14C 109.5
H14B C14 H14C 109.5
N9 C15 C16 120.4(6)
N9 C15 H15 119.8
C16 C15 H15 119.8
C15 C16 C17 119.8(6)
C15 C16 H16 120.1
C17 C16 H16 120.1
C18 C17 C16 120.0(6)
C18 C17 H17 120.0
C16 C17 H17 120.0
C17 C18 C19 119.0(6)
C17 C18 H18 120.5
C19 C18 H18 120.5
N10 C19 N9 117.7(5)
N10 C19 C18 121.5(6)
N9 C19 C18 120.8(6)
N14 C20 C21 121.7(6)
N14 C20 N13 114.0(5)
C21 C20 N13 124.3(6)
C22 C21 C20 119.4(6)
C22 C21 H21 120.3
C20 C21 H21 120.3
C21 C22 C23 119.3(6)
C21 C22 H22 120.4
C23 C22 H22 120.4
C24 C23 C22 117.8(6)
C24 C23 H23 121.1
C22 C23 H23 121.1
N14 C24 C23 123.9(6)
N14 C24 H24 118.0
C23 C24 H24 118.0
N16 C25 N15 107.2(6)
N16 C25 S1 127.5(5)
N15 C25 S1 125.3(5)
C27 C26 N15 107.7(6)
C27 C26 H26 126.2
N15 C26 H26 126.2
C26 C27 N16 107.0(6)
C26 C27 H27 126.5
N16 C27 H27 126.5
N15 C28 H28A 109.5
N15 C28 H28B 109.5
H28A C28 H28B 109.5
N15 C28 H28C 109.5
H28A C28 H28C 109.5
H28B C28 H28C 109.5

loop_
_geom_bond_atom_site_label_1
_geom_bond_atom_site_label_2
_geom_bond_distance
Re2 N12 1.780(5)
Re2 N11 1.966(5)
Re2 O1 1.972(4)
Re2 N9 2.144(5)
Re2 S2 2.4443(15)
Re2 S1 2.4859(16)
Re1 N4 1.762(5)
Re1 O1 1.941(4)
Re1 N1 1.956(5)
Re1 N7 2.115(5)
Re1 N3 2.164(5)
Re1 Cl1 2.4300(15)
S2 C13 1.728(6)
S1 C25 1.719(6)
N1 N2 1.338(7)
N2 C1 1.359(8)
N3 C5 1.347(7)
N3 C1 1.357(7)
N4 N5 1.260(7)
N5 C6 1.414(8)
N6 C10 1.345(8)
N6 C6 1.347(8)
N7 C13 1.348(7)
N7 C11 1.386(7)
N8 C13 1.352(7)
N8 C12 1.370(8)
N8 C14 1.454(7)
N9 C19 1.359(8)
N9 C15 1.361(8)
N10 N11 1.324(7)
N10 C19 1.349(8)
N12 N13 1.238(7)
N13 C20 1.405(8)
N14 C24 1.322(8)
N14 C20 1.353(8)
N15 C25 1.353(7)
N15 C26 1.373(9)
N15 C28 1.459(8)
N16 C25 1.335(8)
N16 C27 1.386(8)
C1 C2 1.425(8)
C2 C3 1.361(9)
C2 H2 0.9300
C3 C4 1.379(9)
C3 H3 0.9300
C4 C5 1.366(8)
C4 H4 0.9300
C5 H5 0.9300
C6 C7 1.399(9)
C7 C8 1.369(10)
C7 H7 0.9300
C8 C9 1.370(11)
C8 H8 0.9300
C9 C10 1.358(10)
C9 H9 0.9300
C10 H10 0.9300
C11 C12 1.356(9)
C11 H11 0.9300
C12 H12 0.9300
C14 H14A 0.9600
C14 H14B 0.9600
C14 H14C 0.9600
C15 C16 1.387(8)
C15 H15 0.9300
C16 C17 1.408(9)
C16 H16 0.9300
C17 C18 1.344(9)
C17 H17 0.9300
C18 C19 1.431(8)
C18 H18 0.9300
C20 C21 1.384(8)
C21 C22 1.369(9)
C21 H21 0.9300
C22 C23 1.385(10)
C22 H22 0.9300
C23 C24 1.382(9)
C23 H23 0.9300
C24 H24 0.9300
C26 C27 1.341(10)
C26 H26 0.9300
C27 H27 0.9300
C28 H28A 0.9600
C28 H28B 0.9600
C28 H28C 0.9600

loop_
_geom_torsion_atom_site_label_1
_geom_torsion_atom_site_label_2
_geom_torsion_atom_site_label_3
_geom_torsion_atom_site_label_4
_geom_torsion
N12 Re2 S2 C13 52.3(3)
N11 Re2 S2 C13 138.8(3)
O1 Re2 S2 C13 -59.4(2)
N9 Re2 S2 C13 -148.9(2)
S1 Re2 S2 C13 -53.9(8)
N12 Re2 S1 C25 -150.8(3)
N11 Re2 S1 C25 123.0(3)
O1 Re2 S1 C25 -38.9(2)
N9 Re2 S1 C25 50.4(2)
S2 Re2 S1 C25 -44.3(8)
N4 Re1 O1 Re2 -78.5(4)
N1 Re1 O1 Re2 103.4(6)
N7 Re1 O1 Re2 13.0(4)
N3 Re1 O1 Re2 101.0(4)
Cl1 Re1 O1 Re2 -168.3(4)
N12 Re2 O1 Re1 -63.6(4)
N11 Re2 O1 Re1 114.3(6)
N9 Re2 O1 Re1 116.5(4)
S2 Re2 O1 Re1 29.7(4)
S1 Re2 O1 Re1 -149.9(4)
N4 Re1 N1 N2 178.6(5)
O1 Re1 N1 N2 -3.2(9)
N7 Re1 N1 N2 86.3(5)
N3 Re1 N1 N2 -0.7(5)
Cl1 Re1 N1 N2 -90.5(5)
Re1 N1 N2 C1 0.7(7)
N4 Re1 N3 C5 -179.6(6)
O1 Re1 N3 C5 1.6(5)
N1 Re1 N3 C5 -177.5(5)
N7 Re1 N3 C5 89.2(5)
Cl1 Re1 N3 C5 -85.3(5)
N4 Re1 N3 C1 -1.6(9)
O1 Re1 N3 C1 179.7(4)
N1 Re1 N3 C1 0.6(4)
N7 Re1 N3 C1 -92.7(4)
Cl1 Re1 N3 C1 92.8(4)
O1 Re1 N4 N5 -178(100)
N1 Re1 N4 N5 1(6)
N7 Re1 N4 N5 94(6)
N3 Re1 N4 N5 3(6)
Cl1 Re1 N4 N5 -91(6)
Re1 N4 N5 C6 -5(6)
N4 Re1 N7 C13 68.8(5)
O1 Re1 N7 C13 -42.9(5)
N1 Re1 N7 C13 158.9(5)
N3 Re1 N7 C13 -129.2(5)
Cl1 Re1 N7 C13 -56.0(16)
N4 Re1 N7 C11 -106.3(5)
O1 Re1 N7 C11 142.1(5)
N1 Re1 N7 C11 -16.1(5)
N3 Re1 N7 C11 55.7(5)
Cl1 Re1 N7 C11 129.0(12)
N12 Re2 N9 C19 1.4(8)
N11 Re2 N9 C19 0.2(4)
O1 Re2 N9 C19 -179.1(4)
S2 Re2 N9 C19 -93.5(4)
S1 Re2 N9 C19 90.4(4)
N12 Re2 N9 C15 179.4(5)
N11 Re2 N9 C15 178.3(5)
O1 Re2 N9 C15 -1.0(5)
S2 Re2 N9 C15 84.6(5)
S1 Re2 N9 C15 -91.5(5)
C19 N10 N11 Re2 0.0(7)
N12 Re2 N11 N10 -179.7(5)
O1 Re2 N11 N10 2.1(9)
N9 Re2 N11 N10 -0.1(4)
S2 Re2 N11 N10 85.6(5)
S1 Re2 N11 N10 -93.5(5)
N11 Re2 N12 N13 4.1(14)
O1 Re2 N12 N13 -176.5(13)
N9 Re2 N12 N13 3.0(18)
S2 Re2 N12 N13 96.4(14)
S1 Re2 N12 N13 -87.3(14)
Re2 N12 N13 C20 -170.5(11)
C5 N3 C1 N2 177.8(5)
Re1 N3 C1 N2 -0.5(7)
C5 N3 C1 C2 -2.0(8)
Re1 N3 C1 C2 179.8(4)
N1 N2 C1 N3 0.0(7)
N1 N2 C1 C2 179.7(5)
N3 C1 C2 C3 0.7(9)
N2 C1 C2 C3 -179.0(6)
C1 C2 C3 C4 1.0(10)
C2 C3 C4 C5 -1.3(10)
C1 N3 C5 C4 1.6(9)
Re1 N3 C5 C4 179.6(5)
C3 C4 C5 N3 0.0(10)
C10 N6 C6 C7 -0.6(9)
C10 N6 C6 N5 -177.9(6)
N4 N5 C6 N6 1.3(8)
N4 N5 C6 C7 -176.3(5)
N6 C6 C7 C8 1.2(10)
N5 C6 C7 C8 178.6(6)
C6 C7 C8 C9 -2.2(11)
C7 C8 C9 C10 2.7(11)
C6 N6 C10 C9 1.1(10)
C8 C9 C10 N6 -2.1(12)
C13 N7 C11 C12 1.0(7)
Re1 N7 C11 C12 176.9(4)
N7 C11 C12 N8 -0.7(7)
C13 N8 C12 C11 0.2(7)
C14 N8 C12 C11 176.9(6)
C11 N7 C13 N8 -0.9(6)
Re1 N7 C13 N8 -176.7(4)
C11 N7 C13 S2 179.3(5)
Re1 N7 C13 S2 3.5(8)
C12 N8 C13 N7 0.5(7)
C14 N8 C13 N7 -176.2(5)
C12 N8 C13 S2 -179.7(4)
C14 N8 C13 S2 3.7(9)
Re2 S2 C13 N7 58.0(5)
Re2 S2 C13 N8 -121.8(5)
C19 N9 C15 C16 -3.3(9)
Re2 N9 C15 C16 178.7(4)
N9 C15 C16 C17 2.0(9)
C15 C16 C17 C18 0.7(10)
C16 C17 C18 C19 -2.1(10)
N11 N10 C19 N9 0.2(8)
N11 N10 C19 C18 179.8(5)
C15 N9 C19 N10 -178.5(5)
Re2 N9 C19 N10 -0.3(7)
C15 N9 C19 C18 1.9(9)
Re2 N9 C19 C18 -179.9(4)
C17 C18 C19 N10 -178.8(6)
C17 C18 C19 N9 0.8(9)
C24 N14 C20 C21 1.4(9)
C24 N14 C20 N13 -177.7(5)
N12 N13 C20 N14 179.4(5)
N12 N13 C20 C21 0.4(9)
N14 C20 C21 C22 -0.9(10)
N13 C20 C21 C22 178.1(6)
C20 C21 C22 C23 0.4(10)
C21 C22 C23 C24 -0.4(10)
C20 N14 C24 C23 -1.4(9)
C22 C23 C24 N14 0.9(10)
C27 N16 C25 N15 0.9(7)
C27 N16 C25 S1 -179.3(5)
C26 N15 C25 N16 0.0(7)
C28 N15 C25 N16 179.9(6)
C26 N15 C25 S1 -179.8(5)
C28 N15 C25 S1 0.0(9)
Re2 S1 C25 N16 23.5(6)
Re2 S1 C25 N15 -156.7(5)
C25 N15 C26 C27 -0.9(7)
C28 N15 C26 C27 179.2(6)
N15 C26 C27 N16 1.4(7)
C25 N16 C27 C26 -1.4(7)
